data_1001726
loop_
_publ_author_name
'Guesdon, A.'
'Leclaire, A.'
'Borel, M. M.'
'Raveau, B.'

_publ_section_title
;
 Highly ordered distribution of the interpolated univalent cations in
 monophosphates with the \a-K~2~Mo~2~O~3~(PO~4~)~2~ structure
;
_journal_coden_ASTM EJSCE5
_journal_name_full
;
 European Journal of Solid State and Inorganic Chemistry
;
_journal_page_first 385
_journal_page_last 396
_journal_volume 33
_journal_year 1996
_chemical_formula_structural 'K0.425 Cs1.5 Mo2 O3 (P O4)2'
_chemical_formula_sum 'Cs1.5 K0.425 Mo2 O11 P2'
_chemical_name_systematic
;
Potassium caesium molybdenum oxide phosphate (0.4/1.5/2/3/2)
;
_space_group_IT_number 14
_symmetry_cell_setting monoclinic
_symmetry_Int_Tables_number 14
_symmetry_space_group_name_Hall '-P 2ybc'
_symmetry_space_group_name_H-M 'P 1 21/c 1'
_cell_angle_alpha 90
_cell_angle_beta 99.48(3)
_cell_angle_gamma 90
_cell_formula_units_Z 4
_cell_length_a 10.159(5)
_cell_length_b 10.103(3)
_cell_length_c 10.003(2)
_cell_volume 1012.7
_refine_ls_R_factor_all 0.055
_cod_original_formula_sum 'Cs1.5 K.425 Mo2 O11 P2'
_cod_database_code 1001726

loop_
_symmetry_equiv_pos_as_xyz
x,y,z
-x,1/2+y,1/2-z
-x,-y,-z
x,1/2-y,1/2+z

loop_
_atom_site_label
_atom_site_type_symbol
_atom_site_symmetry_multiplicity
_atom_site_Wyckoff_symbol
_atom_site_fract_x
_atom_site_fract_y
_atom_site_fract_z
_atom_site_occupancy
_atom_site_attached_hydrogens
_atom_site_calc_flag
Mo1 Mo5+ 4 e 0.3395(3) 0.0772(3) 0.1254(3) 1. 0 d
Mo2 Mo5+ 4 e 0.0868(3) 0.3228(3) 0.1394(3) 1. 0 d
P1 P5+ 4 e 0.4026(9) 0.3620(9) 0.3213(9) 1. 0 d
P2 P5+ 4 e 0.1209(9) 0.0668(9) 0.3414(9) 1. 0 d
K1 K1+ 2 a 0. 0. 0. 0.85 0 d
Cs1 Cs1+ 4 e 0.7522(3) 0.1974(2) 0.2625(3) 1. 0 d
Cs2 Cs1+ 4 e 0.5043(8) 0.0262(5) 0.5007(9) 0.5 0 d
O1 O2- 4 e 0.276(2) -0.056(2) 0.046(2) 1. 0 d
O2 O2- 4 e 0.430(2) 0.161(2) -0.025(2) 1. 0 d
O3 O2- 4 e 0.253(2) 0.031(2) 0.296(2) 1. 0 d
O4 O2- 4 e 0.513(2) -0.024(2) 0.213(2) 1. 0 d
O5 O2- 4 e 0.194(2) 0.192(2) 0.089(2) 1. 0 d
O6 O2- 4 e 0.444(2) 0.234(2) 0.253(2) 1. 0 d
O7 O2- 4 e -0.057(2) 0.267(2) 0.051(2) 1. 0 d
O8 O2- 4 e -0.010(2) 0.476(3) 0.226(2) 1. 0 d
O9 O2- 4 e 0.139(2) 0.453(2) .000(2) 1. 0 d
O10 O2- 4 e 0.074(2) 0.211(2) 0.311(2) 1. 0 d
O11 O2- 4 e 0.256(3) 0.400(2) 0.266(2) 1. 0 d

loop_
_atom_type_symbol
_atom_type_oxidation_number
Mo5+ 5.037
P5+ 5.000
K1+ 1.000
Cs1+ 1.000
O2- -2.000
